data_7022714
loop_
_publ_author_name
'Wang, Chuanyong'
'Zhang, Xingmin'
'Xue, Mingqiang'
'Zhang, Yong'
'Shen, Qi'

_publ_section_title
;
 Unprecedented reaction of bridged bis(guanidinate) lanthanide complexes:
 sterically induced deprotonation.
;
_journal_issue 19
_journal_name_full 'Dalton transactions (Cambridge, England : 2003)'
_journal_page_first 7009
_journal_page_last 7018
_journal_paper_doi 10.1039/c3dt32882a
_journal_volume 42
_journal_year 2013
_chemical_formula_moiety 'C62 H88 N14 Yb2, C4 H8 O'
_chemical_formula_sum 'C66 H96 N14 O Yb2'
_chemical_formula_weight 1447.65
_chemical_name_systematic
;
?
;
_space_group_IT_number 2
_symmetry_cell_setting triclinic
_symmetry_Int_Tables_number 2
_symmetry_space_group_name_Hall '-P 1'
_symmetry_space_group_name_H-M 'P -1'
_atom_sites_solution_hydrogens geom
_atom_sites_solution_primary direct
_atom_sites_solution_secondary difmap
_audit_creation_method SHELXL-97
_cell_angle_alpha 98.036(5)
_cell_angle_beta 92.863(4)
_cell_angle_gamma 116.207(6)
_cell_formula_units_Z 1
_cell_length_a 11.5151(6)
_cell_length_b 12.9495(8)
_cell_length_c 13.0112(7)
_cell_measurement_reflns_used 8207
_cell_measurement_temperature 220(2)
_cell_measurement_theta_max 29.4248
_cell_measurement_theta_min 3.1808
_cell_volume 1709.95(19)
_computing_cell_refinement 'CrysAlisPro, Agilent Technologies'
_computing_data_collection 'CrysAlisPro, Agilent Technologies'
_computing_data_reduction 'CrysAlisPro, Agilent Technologies'
_computing_molecular_graphics 'Bruker SHELXTL'
_computing_publication_material 'Bruker SHELXTL'
_computing_structure_refinement 'SHELXL-97 (Sheldrick, 1997)'
_computing_structure_solution 'SHELXS-97 (Sheldrick, 1990)'
_diffrn_ambient_temperature 220(2)
_diffrn_detector_area_resol_mean 10.4692
_diffrn_measured_fraction_theta_full 0.998
_diffrn_measured_fraction_theta_max 0.998
_diffrn_measurement_device_type 'Xcalibur, Atlas, Gemini'
_diffrn_measurement_method '\w scans'
_diffrn_radiation_monochromator graphite
_diffrn_radiation_source 'Enhance (Mo) X-ray Source'
_diffrn_radiation_type MoK\a
_diffrn_radiation_wavelength 0.71070
_diffrn_reflns_av_R_equivalents 0.0520
_diffrn_reflns_av_unetI/netI 0.0665
_diffrn_reflns_limit_h_max 13
_diffrn_reflns_limit_h_min -13
_diffrn_reflns_limit_k_max 15
_diffrn_reflns_limit_k_min -15
_diffrn_reflns_limit_l_max 15
_diffrn_reflns_limit_l_min -15
_diffrn_reflns_number 16040
_diffrn_reflns_theta_full 25.50
_diffrn_reflns_theta_max 25.50
_diffrn_reflns_theta_min 3.19
_exptl_absorpt_coefficient_mu 2.768
_exptl_absorpt_correction_T_max 1.00000
_exptl_absorpt_correction_T_min 0.92597
_exptl_absorpt_correction_type multi-scan
_exptl_absorpt_process_details
;
CrysAlisPro, Agilent Technologies,
Version 1.171.35.21 (release 20-01-2012 CrysAlis171 .NET)
(compiled Jan 23 2012,18:06:46)
Empirical absorption correction using spherical harmonics,
implemented in SCALE3 ABSPACK scaling algorithm.
;
_exptl_crystal_colour prism
_exptl_crystal_density_diffrn 1.406
_exptl_crystal_density_method 'not measured'
_exptl_crystal_description orange
_exptl_crystal_F_000 738
_exptl_crystal_size_max 0.40
_exptl_crystal_size_mid 0.18
_exptl_crystal_size_min 0.15
_refine_diff_density_max 1.635
_refine_diff_density_min -1.485
_refine_diff_density_rms 0.137
_refine_ls_extinction_method none
_refine_ls_goodness_of_fit_ref 1.039
_refine_ls_hydrogen_treatment mixed
_refine_ls_matrix_type full
_refine_ls_number_parameters 333
_refine_ls_number_reflns 6363
_refine_ls_number_restraints 10
_refine_ls_restrained_S_all 1.041
_refine_ls_R_factor_all 0.0521
_refine_ls_R_factor_gt 0.0434
_refine_ls_shift/su_max 0.001
_refine_ls_shift/su_mean 0.000
_refine_ls_structure_factor_coef Fsqd
_refine_ls_weighting_details 'calc w=1/[\s^2^(Fo^2^)+(0.0606P)^2^+0.0000P] where P=(Fo^2^+2Fc^2^)/3'
_refine_ls_weighting_scheme calc
_refine_ls_wR_factor_gt 0.1046
_refine_ls_wR_factor_ref 0.1091
_reflns_number_gt 5573
_reflns_number_total 6363
_reflns_threshold_expression >2sigma(I)
_cod_data_source_file c3dt32882a.txt
_cod_data_source_block complex7
_cod_original_cell_volume 1709.95(17)
_cod_database_code 7022714

loop_
_symmetry_equiv_pos_as_xyz
'x, y, z'
'-x, -y, -z'

loop_
_atom_site_label
_atom_site_type_symbol
_atom_site_fract_x
_atom_site_fract_y
_atom_site_fract_z
_atom_site_U_iso_or_equiv
_atom_site_adp_type
_atom_site_occupancy
_atom_site_symmetry_multiplicity
_atom_site_calc_flag
_atom_site_refinement_flags
Yb1 Yb 0.585957(18) 0.560605(18) 0.629417(18) 0.02592(10) Uani 1 1 d .
O1 O 0.512(3) 0.033(3) 0.942(3) 0.260(16) Uiso 0.50 1 d PD
N1 N 0.6252(4) 0.6128(4) 0.4640(4) 0.0279(10) Uani 1 1 d .
N2 N 0.6214(4) 0.4508(4) 0.3648(4) 0.0328(11) Uani 1 1 d .
N3 N 0.8197(4) 0.6279(5) 0.3985(5) 0.0442(13) Uani 1 1 d D
H3 H 0.852(5) 0.598(4) 0.363(3) 0.019(15) Uiso 1 1 d D
N4 N 0.7101(4) 0.7547(4) 0.6632(4) 0.0323(11) Uani 1 1 d .
N5 N 0.6738(4) 0.6639(4) 0.8013(4) 0.0325(11) Uani 1 1 d .
N6 N 0.8493(5) 0.8566(5) 0.8264(4) 0.0487(14) Uani 1 1 d D
H6 H 0.849(6) 0.833(6) 0.879(3) 0.04(2) Uiso 1 1 d D
N7 N 0.6857(5) 0.4520(5) 0.6357(4) 0.0413(13) Uani 1 1 d D
H7 H 0.650(5) 0.396(3) 0.593(4) 0.031(18) Uiso 1 1 d D
C1 C 0.6916(5) 0.5622(5) 0.4075(5) 0.0324(13) Uani 1 1 d .
C2 C 0.7449(5) 0.7616(5) 0.7674(5) 0.0345(13) Uani 1 1 d .
C3 C 0.6387(5) 0.7221(5) 0.4357(4) 0.0293(12) Uani 1 1 d .
C4 C 0.6208(5) 0.7223(5) 0.3296(5) 0.0385(14) Uani 1 1 d .
H4 H 0.6117 0.6572 0.2814 0.046 Uiso 1 1 calc R
C5 C 0.6159(6) 0.8167(7) 0.2920(6) 0.0514(18) Uani 1 1 d .
H5 H 0.6061 0.8155 0.2196 0.062 Uiso 1 1 calc R
C6 C 0.6252(6) 0.9093(6) 0.3604(6) 0.0497(17) Uani 1 1 d .
H6A H 0.6179 0.9708 0.3346 0.060 Uiso 1 1 calc R
C7 C 0.6458(5) 0.9165(5) 0.4694(5) 0.0393(15) Uani 1 1 d .
C8 C 0.6536(6) 1.0140(5) 0.5376(6) 0.0484(17) Uani 1 1 d .
H8 H 0.6446 1.0738 0.5100 0.058 Uiso 1 1 calc R
C9 C 0.6738(7) 1.0231(6) 0.6420(7) 0.0556(19) Uani 1 1 d .
H9 H 0.6749 1.0872 0.6868 0.067 Uiso 1 1 calc R
C10 C 0.6931(6) 0.9370(5) 0.6839(6) 0.0467(16) Uani 1 1 d .
H10 H 0.7079 0.9452 0.7570 0.056 Uiso 1 1 calc R
C11 C 0.6913(5) 0.8403(5) 0.6214(5) 0.0364(14) Uani 1 1 d .
C12 C 0.6584(5) 0.8234(5) 0.5096(5) 0.0311(13) Uani 1 1 d .
C13 C 0.6851(8) 0.3820(8) 0.3179(7) 0.0688(13) Uani 1 1 d .
H13 H 0.7756 0.4347 0.3077 0.083 Uiso 1 1 calc R
C14 C 0.6082(8) 0.3084(8) 0.2149(7) 0.0688(13) Uani 1 1 d .
H14A H 0.5242 0.2494 0.2271 0.103 Uiso 1 1 calc R
H14B H 0.6557 0.2706 0.1804 0.103 Uiso 1 1 calc R
H14C H 0.5951 0.3579 0.1709 0.103 Uiso 1 1 calc R
C15 C 0.6852(8) 0.2982(7) 0.3929(7) 0.0688(13) Uani 1 1 d .
H15A H 0.7211 0.3426 0.4630 0.103 Uiso 1 1 calc R
H15B H 0.7380 0.2607 0.3688 0.103 Uiso 1 1 calc R
H15C H 0.5966 0.2390 0.3934 0.103 Uiso 1 1 calc R
C16 C 0.9123(5) 0.7359(6) 0.4700(6) 0.0494(17) Uani 1 1 d .
H16 H 0.8672 0.7539 0.5274 0.059 Uiso 1 1 calc R
C17 C 0.9651(7) 0.8381(6) 0.4100(7) 0.068(2) Uani 1 1 d .
H17A H 1.0035 0.8181 0.3506 0.102 Uiso 1 1 calc R
H17B H 1.0309 0.9074 0.4560 0.102 Uiso 1 1 calc R
H17C H 0.8942 0.8534 0.3856 0.102 Uiso 1 1 calc R
C18 C 1.0211(6) 0.7126(8) 0.5150(7) 0.071(2) Uani 1 1 d .
H18A H 0.9865 0.6546 0.5597 0.107 Uiso 1 1 calc R
H18B H 1.0894 0.7846 0.5556 0.107 Uiso 1 1 calc R
H18C H 1.0567 0.6836 0.4584 0.107 Uiso 1 1 calc R
C19 C 0.7057(5) 0.6462(5) 0.9049(5) 0.0368(14) Uani 1 1 d .
H19 H 0.8008 0.6725 0.9178 0.044 Uiso 1 1 calc R
C20 C 0.6666(6) 0.7149(6) 0.9906(5) 0.0496(17) Uani 1 1 d .
H20A H 0.7124 0.7978 0.9884 0.074 Uiso 1 1 calc R
H20B H 0.6894 0.7015 1.0585 0.074 Uiso 1 1 calc R
H20C H 0.5732 0.6888 0.9789 0.074 Uiso 1 1 calc R
C21 C 0.6334(6) 0.5153(6) 0.9070(5) 0.0447(15) Uani 1 1 d .
H21A H 0.5405 0.4878 0.8886 0.067 Uiso 1 1 calc R
H21B H 0.6493 0.5018 0.9766 0.067 Uiso 1 1 calc R
H21C H 0.6643 0.4733 0.8570 0.067 Uiso 1 1 calc R
C22 C 0.9598(7) 0.9434(7) 0.7856(8) 0.0744(15) Uani 1 1 d .
H22 H 0.9312 0.9458 0.7133 0.089 Uiso 1 1 calc R
C23 C 1.0037(8) 1.0637(7) 0.8528(7) 0.0744(15) Uani 1 1 d .
H23A H 0.9327 1.0846 0.8503 0.112 Uiso 1 1 calc R
H23B H 1.0778 1.1212 0.8264 0.112 Uiso 1 1 calc R
H23C H 1.0287 1.0616 0.9246 0.112 Uiso 1 1 calc R
C24 C 1.0705(7) 0.9109(7) 0.7829(7) 0.0744(15) Uani 1 1 d .
H24A H 1.0968 0.9046 0.8528 0.112 Uiso 1 1 calc R
H24B H 1.1438 0.9708 0.7578 0.112 Uiso 1 1 calc R
H24C H 1.0420 0.8365 0.7364 0.112 Uiso 1 1 calc R
C25 C 0.7885(7) 0.4494(7) 0.6938(6) 0.0587(7) Uani 1 1 d .
C26 C 0.8936(6) 0.5525(7) 0.7434(6) 0.0587(7) Uani 1 1 d .
H26 H 0.8974 0.6246 0.7340 0.070 Uiso 1 1 calc R
C27 C 0.9943(7) 0.5513(7) 0.8075(6) 0.0587(7) Uani 1 1 d .
H27 H 1.0634 0.6225 0.8418 0.070 Uiso 1 1 calc R
C28 C 0.9937(7) 0.4466(7) 0.8213(6) 0.0587(7) Uani 1 1 d .
C29 C 0.8899(7) 0.3444(7) 0.7706(6) 0.0587(7) Uani 1 1 d .
H29 H 0.8860 0.2722 0.7793 0.070 Uiso 1 1 calc R
C30 C 0.7921(7) 0.3463(7) 0.7075(6) 0.0587(7) Uani 1 1 d .
H30 H 0.7246 0.2748 0.6720 0.070 Uiso 1 1 calc R
C31 C 1.0991(7) 0.4448(7) 0.8950(6) 0.0587(7) Uani 1 1 d .
H31A H 1.1460 0.5204 0.9406 0.088 Uiso 1 1 calc R
H31B H 1.1592 0.4281 0.8545 0.088 Uiso 1 1 calc R
H31C H 1.0592 0.3847 0.9368 0.088 Uiso 1 1 calc R
C32 C 0.603(3) 0.149(3) 0.929(3) 0.186(14) Uiso 0.50 1 d PD
C33 C 0.742(3) 0.193(3) 0.968(4) 0.209(17) Uiso 0.50 1 d PD
C34 C 0.677(3) 0.077(3) 0.994(3) 0.155(11) Uiso 0.50 1 d PD
C35 C 0.558(4) -0.017(4) 1.018(4) 0.22(2) Uiso 0.50 1 d PD

loop_
_atom_site_aniso_label
_atom_site_aniso_U_11
_atom_site_aniso_U_22
_atom_site_aniso_U_33
_atom_site_aniso_U_23
_atom_site_aniso_U_13
_atom_site_aniso_U_12
Yb1 0.01867(14) 0.02474(15) 0.03212(16) 0.00880(10) 0.00007(9) 0.00713(10)
N1 0.022(2) 0.025(2) 0.034(3) 0.010(2) 0.0035(18) 0.0078(18)
N2 0.026(2) 0.035(3) 0.035(3) 0.001(2) 0.002(2) 0.014(2)
N3 0.024(2) 0.045(3) 0.058(4) 0.006(3) 0.013(2) 0.010(2)
N4 0.034(2) 0.021(2) 0.034(3) 0.007(2) -0.003(2) 0.0061(19)
N5 0.019(2) 0.038(3) 0.035(3) 0.006(2) -0.0025(19) 0.0084(19)
N6 0.045(3) 0.040(3) 0.031(3) 0.011(3) -0.007(2) -0.007(2)
N7 0.045(3) 0.041(3) 0.043(3) 0.002(3) -0.010(2) 0.027(3)
C1 0.020(2) 0.043(4) 0.034(3) 0.010(3) 0.001(2) 0.014(2)
C2 0.033(3) 0.033(3) 0.033(3) 0.005(3) 0.003(2) 0.011(2)
C3 0.020(2) 0.028(3) 0.033(3) 0.007(2) 0.000(2) 0.005(2)
C4 0.035(3) 0.043(4) 0.036(4) 0.013(3) 0.000(3) 0.015(3)
C5 0.042(4) 0.069(5) 0.045(4) 0.029(4) 0.001(3) 0.023(3)
C6 0.043(4) 0.054(4) 0.057(5) 0.031(4) 0.006(3) 0.020(3)
C7 0.025(3) 0.039(4) 0.054(4) 0.021(3) 0.003(3) 0.012(2)
C8 0.045(3) 0.027(3) 0.075(5) 0.017(3) 0.000(3) 0.016(3)
C9 0.053(4) 0.031(4) 0.075(6) -0.001(4) -0.004(4) 0.016(3)
C10 0.046(4) 0.033(4) 0.050(4) 0.007(3) -0.001(3) 0.009(3)
C11 0.021(3) 0.020(3) 0.055(4) 0.011(3) 0.001(2) -0.004(2)
C12 0.022(2) 0.023(3) 0.046(4) 0.014(3) 0.003(2) 0.006(2)
C13 0.079(3) 0.076(3) 0.071(3) 0.000(3) 0.013(2) 0.056(3)
C14 0.079(3) 0.076(3) 0.071(3) 0.000(3) 0.013(2) 0.056(3)
C15 0.079(3) 0.076(3) 0.071(3) 0.000(3) 0.013(2) 0.056(3)
C16 0.020(3) 0.051(4) 0.064(5) 0.011(3) 0.002(3) 0.004(3)
C17 0.040(4) 0.048(4) 0.099(7) 0.020(4) 0.009(4) 0.003(3)
C18 0.032(3) 0.087(6) 0.083(6) 0.024(5) -0.001(4) 0.015(4)
C19 0.031(3) 0.046(4) 0.030(3) 0.007(3) -0.008(2) 0.016(3)
C20 0.049(4) 0.050(4) 0.037(4) 0.005(3) 0.003(3) 0.012(3)
C21 0.042(3) 0.046(4) 0.041(4) 0.019(3) 0.007(3) 0.012(3)
C22 0.057(3) 0.051(3) 0.082(4) 0.018(3) -0.003(2) -0.006(2)
C23 0.057(3) 0.051(3) 0.082(4) 0.018(3) -0.003(2) -0.006(2)
C24 0.057(3) 0.051(3) 0.082(4) 0.018(3) -0.003(2) -0.006(2)
C25 0.0507(15) 0.0656(19) 0.068(2) 0.0148(15) -0.0030(13) 0.0340(14)
C26 0.0507(15) 0.0656(19) 0.068(2) 0.0148(15) -0.0030(13) 0.0340(14)
C27 0.0507(15) 0.0656(19) 0.068(2) 0.0148(15) -0.0030(13) 0.0340(14)
C28 0.0507(15) 0.0656(19) 0.068(2) 0.0148(15) -0.0030(13) 0.0340(14)
C29 0.0507(15) 0.0656(19) 0.068(2) 0.0148(15) -0.0030(13) 0.0340(14)
C30 0.0507(15) 0.0656(19) 0.068(2) 0.0148(15) -0.0030(13) 0.0340(14)
C31 0.0507(15) 0.0656(19) 0.068(2) 0.0148(15) -0.0030(13) 0.0340(14)

loop_
_atom_type_symbol
_atom_type_description
_atom_type_scat_dispersion_real
_atom_type_scat_dispersion_imag
_atom_type_scat_source
C C 0.0033 0.0016 'International Tables Vol C Tables 4.2.6.8 and 6.1.1.4'
H H 0.0000 0.0000 'International Tables Vol C Tables 4.2.6.8 and 6.1.1.4'
N N 0.0061 0.0033 'International Tables Vol C Tables 4.2.6.8 and 6.1.1.4'
O O 0.0106 0.0060 'International Tables Vol C Tables 4.2.6.8 and 6.1.1.4'
Yb Yb -0.3850 5.5486 'International Tables Vol C Tables 4.2.6.8 and 6.1.1.4'

loop_
_geom_angle_atom_site_label_1
_geom_angle_atom_site_label_2
_geom_angle_atom_site_label_3
_geom_angle
_geom_angle_site_symmetry_1
_geom_angle_site_symmetry_3
N7 Yb1 N4 117.04(18) . .
N7 Yb1 N2 140.3(2) . 2_666
N4 Yb1 N2 100.79(16) . 2_666
N7 Yb1 N1 101.03(19) . .
N4 Yb1 N1 75.36(16) . .
N2 Yb1 N1 99.55(16) 2_666 .
N7 Yb1 N5 93.29(18) . .
N4 Yb1 N5 58.28(17) . .
N2 Yb1 N5 97.01(15) 2_666 .
N1 Yb1 N5 132.88(16) . .
N7 Yb1 N1 92.45(17) . 2_666
N4 Yb1 N1 147.51(15) . 2_666
N2 Yb1 N1 55.50(15) 2_666 2_666
N1 Yb1 N1 86.39(14) . 2_666
N5 Yb1 N1 137.95(15) . 2_666
N7 Yb1 C2 103.39(18) . .
N4 Yb1 C2 29.93(17) . .
N2 Yb1 C2 103.92(16) 2_666 .
N1 Yb1 C2 104.13(17) . .
N5 Yb1 C2 28.79(17) . .
N1 Yb1 C2 158.69(16) 2_666 .
N7 Yb1 C1 115.65(19) . 2_666
N4 Yb1 C1 127.16(16) . 2_666
N2 Yb1 C1 27.26(16) 2_666 2_666
N1 Yb1 C1 98.41(16) . 2_666
N5 Yb1 C1 115.26(16) . 2_666
N1 Yb1 C1 29.07(15) 2_666 2_666
C2 Yb1 C1 129.70(17) . 2_666
N7 Yb1 C1 77.79(18) . .
N4 Yb1 C1 87.19(17) . .
N2 Yb1 C1 117.52(15) 2_666 .
N1 Yb1 C1 23.28(14) . .
N5 Yb1 C1 135.77(14) . .
N1 Yb1 C1 86.09(14) 2_666 .
C2 Yb1 C1 110.92(16) . .
C1 Yb1 C1 107.45(12) 2_666 .
N7 Yb1 Yb1 98.98(14) . 2_666
N4 Yb1 Yb1 115.90(12) . 2_666
N2 Yb1 Yb1 72.79(12) 2_666 2_666
N1 Yb1 Yb1 45.48(10) . 2_666
N5 Yb1 Yb1 167.69(11) . 2_666
N1 Yb1 Yb1 40.90(10) 2_666 2_666
C2 Yb1 Yb1 145.67(13) . 2_666
C1 Yb1 Yb1 58.09(12) 2_666 2_666
C1 Yb1 Yb1 49.36(9) . 2_666
N7 Yb1 H7 16.8(8) . .
N4 Yb1 H7 130.3(11) . .
N2 Yb1 H7 129.0(11) 2_666 .
N1 Yb1 H7 93.9(13) . .
N5 Yb1 H7 108.9(9) . .
N1 Yb1 H7 76.8(9) 2_666 .
C2 Yb1 H7 120.1(8) . .
C1 Yb1 H7 102.2(10) 2_666 .
C1 Yb1 H7 71.1(14) . .
Yb1 Yb1 H7 83.2(9) 2_666 .
C35 O1 C32 124(5) 2_657 .
C35 O1 C35 84(6) 2_657 .
C32 O1 C35 116(2) . .
C35 O1 O1 53(5) 2_657 2_657
C32 O1 O1 130(4) . 2_657
C35 O1 O1 31(2) . 2_657
C1 N1 C3 114.6(5) . .
C1 N1 Yb1 114.6(3) . .
C3 N1 Yb1 125.3(4) . .
C1 N1 Yb1 87.1(3) . 2_666
C3 N1 Yb1 111.1(3) . 2_666
Yb1 N1 Yb1 93.61(14) . 2_666
C1 N2 C13 120.3(5) . .
C1 N2 Yb1 98.7(3) . 2_666
C13 N2 Yb1 140.1(4) . 2_666
C1 N3 C16 126.5(5) . .
C1 N3 H3 116(4) . .
C16 N3 H3 115(4) . .
C2 N4 C11 124.8(5) . .
C2 N4 Yb1 95.7(3) . .
C11 N4 Yb1 128.6(3) . .
C2 N5 C19 121.6(5) . .
C2 N5 Yb1 91.9(4) . .
C19 N5 Yb1 141.3(4) . .
C2 N6 C22 125.7(6) . .
C2 N6 H6 100(5) . .
C22 N6 H6 128(5) . .
C25 N7 Yb1 140.1(5) . .
C25 N7 H7 111(4) . .
Yb1 N7 H7 109(4) . .
N2 C1 N3 125.1(5) . .
N2 C1 N1 115.3(4) . .
N3 C1 N1 119.6(5) . .
N2 C1 Yb1 54.0(3) . 2_666
N3 C1 Yb1 164.1(4) . 2_666
N1 C1 Yb1 63.8(3) . 2_666
N2 C1 Yb1 99.7(4) . .
N3 C1 Yb1 121.1(4) . .
N1 C1 Yb1 42.1(3) . .
Yb1 C1 Yb1 72.55(12) 2_666 .
N5 C2 N6 124.3(5) . .
N5 C2 N4 112.5(5) . .
N6 C2 N4 123.0(5) . .
N5 C2 Yb1 59.3(3) . .
N6 C2 Yb1 165.3(5) . .
N4 C2 Yb1 54.4(3) . .
C4 C3 C12 119.3(5) . .
C4 C3 N1 116.1(5) . .
C12 C3 N1 124.4(5) . .
C3 C4 C5 122.0(6) . .
C3 C4 H4 119.0 . .
C5 C4 H4 119.0 . .
C6 C5 C4 119.5(6) . .
C6 C5 H5 120.2 . .
C4 C5 H5 120.2 . .
C5 C6 C7 121.8(6) . .
C5 C6 H6A 119.1 . .
C7 C6 H6A 119.1 . .
C8 C7 C6 119.8(6) . .
C8 C7 C12 120.7(6) . .
C6 C7 C12 119.5(6) . .
C9 C8 C7 120.8(6) . .
C9 C8 H8 119.6 . .
C7 C8 H8 119.6 . .
C8 C9 C10 120.0(7) . .
C8 C9 H9 120.0 . .
C10 C9 H9 120.0 . .
C11 C10 C9 122.3(7) . .
C11 C10 H10 118.8 . .
C9 C10 H10 118.8 . .
C10 C11 N4 122.2(6) . .
C10 C11 C12 118.6(5) . .
N4 C11 C12 119.1(5) . .
C3 C12 C7 117.6(5) . .
C3 C12 C11 125.3(5) . .
C7 C12 C11 117.1(5) . .
N2 C13 C14 109.7(6) . .
N2 C13 C15 108.3(6) . .
C14 C13 C15 108.1(7) . .
N2 C13 H13 110.2 . .
C14 C13 H13 110.2 . .
C15 C13 H13 110.2 . .
C13 C14 H14A 109.5 . .
C13 C14 H14B 109.5 . .
H14A C14 H14B 109.5 . .
C13 C14 H14C 109.5 . .
H14A C14 H14C 109.5 . .
H14B C14 H14C 109.5 . .
C13 C15 H15A 109.5 . .
C13 C15 H15B 109.5 . .
H15A C15 H15B 109.5 . .
C13 C15 H15C 109.5 . .
H15A C15 H15C 109.5 . .
H15B C15 H15C 109.5 . .
N3 C16 C18 107.1(6) . .
N3 C16 C17 109.8(6) . .
C18 C16 C17 111.5(5) . .
N3 C16 H16 109.4 . .
C18 C16 H16 109.4 . .
C17 C16 H16 109.4 . .
C16 C17 H17A 109.5 . .
C16 C17 H17B 109.5 . .
H17A C17 H17B 109.5 . .
C16 C17 H17C 109.5 . .
H17A C17 H17C 109.5 . .
H17B C17 H17C 109.5 . .
C16 C18 H18A 109.5 . .
C16 C18 H18B 109.5 . .
H18A C18 H18B 109.5 . .
C16 C18 H18C 109.5 . .
H18A C18 H18C 109.5 . .
H18B C18 H18C 109.5 . .
N5 C19 C21 107.9(5) . .
N5 C19 C20 111.5(5) . .
C21 C19 C20 110.0(5) . .
N5 C19 H19 109.1 . .
C21 C19 H19 109.1 . .
C20 C19 H19 109.1 . .
C19 C20 H20A 109.5 . .
C19 C20 H20B 109.5 . .
H20A C20 H20B 109.5 . .
C19 C20 H20C 109.5 . .
H20A C20 H20C 109.5 . .
H20B C20 H20C 109.5 . .
C19 C21 H21A 109.5 . .
C19 C21 H21B 109.5 . .
H21A C21 H21B 109.5 . .
C19 C21 H21C 109.5 . .
H21A C21 H21C 109.5 . .
H21B C21 H21C 109.5 . .
N6 C22 C24 110.8(7) . .
N6 C22 C23 109.3(7) . .
C24 C22 C23 110.9(6) . .
N6 C22 H22 108.6 . .
C24 C22 H22 108.6 . .
C23 C22 H22 108.6 . .
C22 C23 H23A 109.5 . .
C22 C23 H23B 109.5 . .
H23A C23 H23B 109.5 . .
C22 C23 H23C 109.5 . .
H23A C23 H23C 109.5 . .
H23B C23 H23C 109.5 . .
C22 C24 H24A 109.5 . .
C22 C24 H24B 109.5 . .
H24A C24 H24B 109.5 . .
C22 C24 H24C 109.5 . .
H24A C24 H24C 109.5 . .
H24B C24 H24C 109.5 . .
C26 C25 N7 120.4(7) . .
C26 C25 C30 116.4(6) . .
N7 C25 C30 123.2(7) . .
C25 C26 C27 121.1(7) . .
C25 C26 H26 119.4 . .
C27 C26 H26 119.4 . .
C28 C27 C26 121.1(7) . .
C28 C27 H27 119.5 . .
C26 C27 H27 119.5 . .
C29 C28 C27 117.5(7) . .
C29 C28 C31 121.2(7) . .
C27 C28 C31 121.2(7) . .
C30 C29 C28 121.1(7) . .
C30 C29 H29 119.5 . .
C28 C29 H29 119.5 . .
C29 C30 C25 122.8(7) . .
C29 C30 H30 118.6 . .
C25 C30 H30 118.6 . .
C28 C31 H31A 109.5 . .
C28 C31 H31B 109.5 . .
H31A C31 H31B 109.5 . .
C28 C31 H31C 109.5 . .
H31A C31 H31C 109.5 . .
H31B C31 H31C 109.5 . .
O1 C32 C33 119(2) . .
C34 C33 C32 74.8(17) . .
C33 C34 C35 148(3) . .
O1 C35 O1 96(6) 2_657 .
O1 C35 C34 144(6) 2_657 .
O1 C35 C34 75.9(19) . .
O1 C35 C35 61(5) 2_657 2_657
O1 C35 C35 35(2) . 2_657
C34 C35 C35 104(3) . 2_657

loop_
_geom_bond_atom_site_label_1
_geom_bond_atom_site_label_2
_geom_bond_distance
_geom_bond_site_symmetry_2
Yb1 N7 2.180(5) .
Yb1 N4 2.238(4) .
Yb1 N2 2.332(4) 2_666
Yb1 N1 2.351(5) .
Yb1 N5 2.357(5) .
Yb1 N1 2.560(4) 2_666
Yb1 C2 2.740(6) .
Yb1 C1 2.850(5) 2_666
Yb1 C1 3.188(6) .
Yb1 Yb1 3.5827(5) 2_666
Yb1 H7 2.55(5) .
O1 C35 0.94(5) 2_657
O1 C32 1.436(19) .
O1 C35 1.457(18) .
O1 O1 1.81(9) 2_657
N1 C1 1.386(7) .
N1 C3 1.456(7) .
N1 Yb1 2.560(4) 2_666
N2 C1 1.321(7) .
N2 C13 1.474(8) .
N2 Yb1 2.332(4) 2_666
N3 C1 1.360(7) .
N3 C16 1.476(8) .
N3 H3 0.779(10) .
N4 C2 1.374(7) .
N4 C11 1.393(7) .
N5 C2 1.320(7) .
N5 C19 1.454(7) .
N6 C2 1.373(8) .
N6 C22 1.462(9) .
N6 H6 0.782(10) .
N7 C25 1.388(8) .
N7 H7 0.779(10) .
C1 Yb1 2.850(5) 2_666
C3 C4 1.387(8) .
C3 C12 1.434(8) .
C4 C5 1.400(9) .
C4 H4 0.9400 .
C5 C6 1.350(10) .
C5 H5 0.9400 .
C6 C7 1.410(9) .
C6 H6A 0.9400 .
C7 C8 1.403(9) .
C7 C12 1.439(8) .
C8 C9 1.347(10) .
C8 H8 0.9400 .
C9 C10 1.403(9) .
C9 H9 0.9400 .
C10 C11 1.386(9) .
C10 H10 0.9400 .
C11 C12 1.445(9) .
C13 C14 1.506(11) .
C13 C15 1.558(12) .
C13 H13 0.9900 .
C14 H14A 0.9700 .
C14 H14B 0.9700 .
C14 H14C 0.9700 .
C15 H15A 0.9700 .
C15 H15B 0.9700 .
C15 H15C 0.9700 .
C16 C18 1.521(9) .
C16 C17 1.535(10) .
C16 H16 0.9900 .
C17 H17A 0.9700 .
C17 H17B 0.9700 .
C17 H17C 0.9700 .
C18 H18A 0.9700 .
C18 H18B 0.9700 .
C18 H18C 0.9700 .
C19 C21 1.528(9) .
C19 C20 1.538(9) .
C19 H19 0.9900 .
C20 H20A 0.9700 .
C20 H20B 0.9700 .
C20 H20C 0.9700 .
C21 H21A 0.9700 .
C21 H21B 0.9700 .
C21 H21C 0.9700 .
C22 C24 1.508(12) .
C22 C23 1.525(12) .
C22 H22 0.9900 .
C23 H23A 0.9700 .
C23 H23B 0.9700 .
C23 H23C 0.9700 .
C24 H24A 0.9700 .
C24 H24B 0.9700 .
C24 H24C 0.9700 .
C25 C26 1.385(10) .
C25 C30 1.390(10) .
C26 C27 1.401(9) .
C26 H26 0.9400 .
C27 C28 1.389(10) .
C27 H27 0.9400 .
C28 C29 1.377(10) .
C28 C31 1.519(9) .
C29 C30 1.371(9) .
C29 H29 0.9400 .
C30 H30 0.9400 .
C31 H31A 0.9700 .
C31 H31B 0.9700 .
C31 H31C 0.9700 .
C32 C33 1.473(19) .
C33 C34 1.457(19) .
C34 C35 1.46(2) .
C35 O1 0.94(5) 2_657
C35 C35 1.65(10) 2_657

loop_
_geom_torsion_atom_site_label_1
_geom_torsion_atom_site_label_2
_geom_torsion_atom_site_label_3
_geom_torsion_atom_site_label_4
_geom_torsion
_geom_torsion_site_symmetry_1
_geom_torsion_site_symmetry_4
N7 Yb1 N1 C1 3.3(4) . .
N4 Yb1 N1 C1 118.6(4) . .
N2 Yb1 N1 C1 -142.6(3) 2_666 .
N5 Yb1 N1 C1 108.4(4) . .
N1 Yb1 N1 C1 -88.5(4) 2_666 .
C2 Yb1 N1 C1 110.3(4) . .
C1 Yb1 N1 C1 -115.1(3) 2_666 .
Yb1 Yb1 N1 C1 -88.5(4) 2_666 .
N7 Yb1 N1 C3 -149.0(4) . .
N4 Yb1 N1 C3 -33.7(4) . .
N2 Yb1 N1 C3 65.0(4) 2_666 .
N5 Yb1 N1 C3 -43.9(4) . .
N1 Yb1 N1 C3 119.2(4) 2_666 .
C2 Yb1 N1 C3 -42.0(4) . .
C1 Yb1 N1 C3 92.6(4) 2_666 .
C1 Yb1 N1 C3 -152.3(6) . .
Yb1 Yb1 N1 C3 119.2(4) 2_666 .
N7 Yb1 N1 Yb1 91.79(17) . 2_666
N4 Yb1 N1 Yb1 -152.88(18) . 2_666
N2 Yb1 N1 Yb1 -54.12(16) 2_666 2_666
N5 Yb1 N1 Yb1 -163.09(15) . 2_666
N1 Yb1 N1 Yb1 0.0 2_666 2_666
C2 Yb1 N1 Yb1 -161.21(15) . 2_666
C1 Yb1 N1 Yb1 -26.54(17) 2_666 2_666
C1 Yb1 N1 Yb1 88.5(4) . 2_666
N7 Yb1 N4 C2 -68.5(4) . .
N2 Yb1 N4 C2 99.2(3) 2_666 .
N1 Yb1 N4 C2 -163.6(4) . .
N5 Yb1 N4 C2 7.6(3) . .
N1 Yb1 N4 C2 138.5(3) 2_666 .
C1 Yb1 N4 C2 106.8(3) 2_666 .
C1 Yb1 N4 C2 -143.3(3) . .
Yb1 Yb1 N4 C2 175.2(3) 2_666 .
N7 Yb1 N4 C11 147.1(5) . .
N2 Yb1 N4 C11 -45.1(5) 2_666 .
N1 Yb1 N4 C11 52.0(5) . .
N5 Yb1 N4 C11 -136.8(6) . .
N1 Yb1 N4 C11 -5.9(7) 2_666 .
C2 Yb1 N4 C11 -144.3(7) . .
C1 Yb1 N4 C11 -37.5(6) 2_666 .
C1 Yb1 N4 C11 72.3(5) . .
Yb1 Yb1 N4 C11 30.8(5) 2_666 .
N7 Yb1 N5 C2 112.1(3) . .
N4 Yb1 N5 C2 -7.9(3) . .
N2 Yb1 N5 C2 -106.2(3) 2_666 .
N1 Yb1 N5 C2 3.8(4) . .
N1 Yb1 N5 C2 -150.5(3) 2_666 .
C1 Yb1 N5 C2 -127.4(3) 2_666 .
C1 Yb1 N5 C2 36.3(4) . .
Yb1 Yb1 N5 C2 -72.8(6) 2_666 .
N7 Yb1 N5 C19 -39.4(6) . .
N4 Yb1 N5 C19 -159.3(6) . .
N2 Yb1 N5 C19 102.3(6) 2_666 .
N1 Yb1 N5 C19 -147.7(5) . .
N1 Yb1 N5 C19 58.0(6) 2_666 .
C2 Yb1 N5 C19 -151.5(7) . .
C1 Yb1 N5 C19 81.1(6) 2_666 .
C1 Yb1 N5 C19 -115.2(6) . .
Yb1 Yb1 N5 C19 135.7(5) 2_666 .
N4 Yb1 N7 C25 38.5(8) . .
N2 Yb1 N7 C25 -122.4(7) 2_666 .
N1 Yb1 N7 C25 117.6(8) . .
N5 Yb1 N7 C25 -17.3(8) . .
N1 Yb1 N7 C25 -155.6(8) 2_666 .
C2 Yb1 N7 C25 10.0(8) . .
C1 Yb1 N7 C25 -137.4(7) 2_666 .
C1 Yb1 N7 C25 118.9(8) . .
Yb1 Yb1 N7 C25 163.8(8) 2_666 .
C13 N2 C1 N3 11.1(9) . .
Yb1 N2 C1 N3 -160.4(5) 2_666 .
C13 N2 C1 N1 -169.8(6) . .
Yb1 N2 C1 N1 18.7(5) 2_666 .
C13 N2 C1 Yb1 171.5(7) . 2_666
C13 N2 C1 Yb1 -128.5(5) . .
Yb1 N2 C1 Yb1 60.0(2) 2_666 .
C16 N3 C1 N2 -157.9(6) . .
C16 N3 C1 N1 23.0(9) . .
C16 N3 C1 Yb1 120.9(15) . 2_666
C16 N3 C1 Yb1 -26.2(8) . .
C3 N1 C1 N2 -128.8(5) . .
Yb1 N1 C1 N2 75.9(5) . .
Yb1 N1 C1 N2 -16.8(5) 2_666 .
C3 N1 C1 N3 50.4(7) . .
Yb1 N1 C1 N3 -105.0(5) . .
Yb1 N1 C1 N3 162.4(5) 2_666 .
C3 N1 C1 Yb1 -112.0(4) . 2_666
Yb1 N1 C1 Yb1 92.7(2) . 2_666
C3 N1 C1 Yb1 155.3(5) . .
Yb1 N1 C1 Yb1 -92.7(2) 2_666 .
N7 Yb1 C1 N2 66.1(3) . .
N4 Yb1 C1 N2 -175.4(3) . .
N2 Yb1 C1 N2 -74.7(4) 2_666 .
N1 Yb1 C1 N2 -117.2(5) . .
N5 Yb1 C1 N2 148.2(3) . .
N1 Yb1 C1 N2 -27.2(3) 2_666 .
C2 Yb1 C1 N2 165.9(3) . .
C1 Yb1 C1 N2 -47.2(3) 2_666 .
Yb1 Yb1 C1 N2 -47.2(3) 2_666 .
N7 Yb1 C1 N3 -75.7(5) . .
N4 Yb1 C1 N3 42.8(5) . .
N2 Yb1 C1 N3 143.5(4) 2_666 .
N1 Yb1 C1 N3 101.1(6) . .
N5 Yb1 C1 N3 6.4(6) . .
N1 Yb1 C1 N3 -169.0(5) 2_666 .
C2 Yb1 C1 N3 24.2(5) . .
C1 Yb1 C1 N3 171.0(5) 2_666 .
Yb1 Yb1 C1 N3 171.0(5) 2_666 .
N7 Yb1 C1 N1 -176.7(4) . .
N4 Yb1 C1 N1 -58.3(4) . .
N2 Yb1 C1 N1 42.4(4) 2_666 .
N5 Yb1 C1 N1 -94.6(4) . .
N1 Yb1 C1 N1 89.9(4) 2_666 .
C2 Yb1 C1 N1 -76.9(4) . .
C1 Yb1 C1 N1 70.0(3) 2_666 .
Yb1 Yb1 C1 N1 70.0(3) 2_666 .
N7 Yb1 C1 Yb1 113.34(18) . 2_666
N4 Yb1 C1 Yb1 -128.21(15) . 2_666
N2 Yb1 C1 Yb1 -27.51(19) 2_666 2_666
N1 Yb1 C1 Yb1 -70.0(3) . 2_666
N5 Yb1 C1 Yb1 -164.60(16) . 2_666
N1 Yb1 C1 Yb1 19.98(13) 2_666 2_666
C2 Yb1 C1 Yb1 -146.82(14) . 2_666
C1 Yb1 C1 Yb1 0.0 2_666 2_666
C19 N5 C2 N6 -3.6(9) . .
Yb1 N5 C2 N6 -163.0(6) . .
C19 N5 C2 N4 171.3(5) . .
Yb1 N5 C2 N4 11.8(5) . .
C19 N5 C2 Yb1 159.5(6) . .
C22 N6 C2 N5 153.6(7) . .
C22 N6 C2 N4 -20.8(10) . .
C22 N6 C2 Yb1 54(2) . .
C11 N4 C2 N5 133.8(5) . .
Yb1 N4 C2 N5 -12.5(5) . .
C11 N4 C2 N6 -51.3(8) . .
Yb1 N4 C2 N6 162.4(5) . .
C11 N4 C2 Yb1 146.3(6) . .
N7 Yb1 C2 N5 -71.9(3) . .
N4 Yb1 C2 N5 166.5(5) . .
N2 Yb1 C2 N5 79.1(3) 2_666 .
N1 Yb1 C2 N5 -177.1(3) . .
N1 Yb1 C2 N5 65.0(6) 2_666 .
C1 Yb1 C2 N5 69.0(4) 2_666 .
C1 Yb1 C2 N5 -153.8(3) . .
Yb1 Yb1 C2 N5 158.8(2) 2_666 .
N7 Yb1 C2 N6 36.7(18) . .
N4 Yb1 C2 N6 -84.9(18) . .
N2 Yb1 C2 N6 -172.3(18) 2_666 .
N1 Yb1 C2 N6 -68.5(18) . .
N5 Yb1 C2 N6 108.6(19) . .
N1 Yb1 C2 N6 173.7(16) 2_666 .
C1 Yb1 C2 N6 177.6(17) 2_666 .
C1 Yb1 C2 N6 -45.1(18) . .
Yb1 Yb1 C2 N6 -92.6(18) 2_666 .
N7 Yb1 C2 N4 121.6(4) . .
N2 Yb1 C2 N4 -87.5(3) 2_666 .
N1 Yb1 C2 N4 16.3(4) . .
N5 Yb1 C2 N4 -166.5(5) . .
N1 Yb1 C2 N4 -101.5(5) 2_666 .
C1 Yb1 C2 N4 -97.6(4) 2_666 .
C1 Yb1 C2 N4 39.7(4) . .
Yb1 Yb1 C2 N4 -7.7(5) 2_666 .
C1 N1 C3 C4 47.1(6) . .
Yb1 N1 C3 C4 -160.6(4) . .
Yb1 N1 C3 C4 -49.7(5) 2_666 .
C1 N1 C3 C12 -138.0(5) . .
Yb1 N1 C3 C12 14.4(6) . .
Yb1 N1 C3 C12 125.2(4) 2_666 .
C12 C3 C4 C5 -2.8(8) . .
N1 C3 C4 C5 172.4(5) . .
C3 C4 C5 C6 -1.8(9) . .
C4 C5 C6 C7 2.9(10) . .
C5 C6 C7 C8 -179.4(6) . .
C5 C6 C7 C12 0.6(9) . .
C6 C7 C8 C9 -179.7(6) . .
C12 C7 C8 C9 0.3(9) . .
C7 C8 C9 C10 2.9(10) . .
C8 C9 C10 C11 -0.6(10) . .
C9 C10 C11 N4 -179.8(6) . .
C9 C10 C11 C12 -4.8(9) . .
C2 N4 C11 C10 -6.8(8) . .
Yb1 N4 C11 C10 128.2(5) . .
C2 N4 C11 C12 178.2(5) . .
Yb1 N4 C11 C12 -46.7(7) . .
C4 C3 C12 C7 6.0(7) . .
N1 C3 C12 C7 -168.8(5) . .
C4 C3 C12 C11 -173.4(5) . .
N1 C3 C12 C11 11.9(8) . .
C8 C7 C12 C3 175.0(5) . .
C6 C7 C12 C3 -5.0(8) . .
C8 C7 C12 C11 -5.6(8) . .
C6 C7 C12 C11 174.4(5) . .
C10 C11 C12 C3 -173.0(5) . .
N4 C11 C12 C3 2.2(8) . .
C10 C11 C12 C7 7.6(7) . .
N4 C11 C12 C7 -177.2(5) . .
C1 N2 C13 C14 -136.4(7) . .
Yb1 N2 C13 C14 30.5(11) 2_666 .
C1 N2 C13 C15 105.9(7) . .
Yb1 N2 C13 C15 -87.2(8) 2_666 .
C1 N3 C16 C18 119.2(7) . .
C1 N3 C16 C17 -119.5(7) . .
C2 N5 C19 C21 -162.9(5) . .
Yb1 N5 C19 C21 -17.0(8) . .
C2 N5 C19 C20 76.1(7) . .
Yb1 N5 C19 C20 -138.0(5) . .
C2 N6 C22 C24 -93.4(9) . .
C2 N6 C22 C23 144.1(7) . .
Yb1 N7 C25 C26 -28.6(13) . .
Yb1 N7 C25 C30 150.1(7) . .
N7 C25 C26 C27 176.0(7) . .
C30 C25 C26 C27 -2.8(12) . .
C25 C26 C27 C28 1.6(12) . .
C26 C27 C28 C29 -0.7(12) . .
C26 C27 C28 C31 -176.9(7) . .
C27 C28 C29 C30 1.1(12) . .
C31 C28 C29 C30 177.3(8) . .
C28 C29 C30 C25 -2.5(13) . .
C26 C25 C30 C29 3.2(12) . .
N7 C25 C30 C29 -175.5(8) . .
C35 O1 C32 C33 118(7) 2_657 .
C35 O1 C32 C33 17(6) . .
O1 O1 C32 C33 50(7) 2_657 .
O1 C32 C33 C34 -1(5) . .
C32 C33 C34 C35 -27(7) . .
C35 O1 C35 O1 0.000(6) 2_657 2_657
C32 O1 C35 O1 125(6) . 2_657
C35 O1 C35 C34 -144(6) 2_657 .
C32 O1 C35 C34 -19(4) . .
O1 O1 C35 C34 -144(6) 2_657 .
C32 O1 C35 C35 125(6) . 2_657
O1 O1 C35 C35 0.00(5) 2_657 2_657
C33 C34 C35 O1 -45(14) . 2_657
C33 C34 C35 O1 35(7) . .
C33 C34 C35 C35 15(10) . 2_657
